data_1552095
loop_
_publ_author_name
'H. Allouchi'
'R. Ceolin'
'L. Berthon'
'F. Tombret'
'I. B. Rietveld'

_publ_section_title
;
 Characterization of molecular associations involving L-ornithine and
 alpha-ketoglutaric acid: Crystal structure of L-ornithinium
 alpha-ketoglutarate
;
_journal_name_full 'Annales Pharmaceutiques Francaises'
_journal_page_first 238
_journal_page_last 243
_journal_paper_doi 10.1016/j.pharma.2014.04.005
_journal_volume 72
_journal_year 2014
_chemical_formula_sum 'C10 H18 N2 O7'
_chemical_formula_weight 278.26
_space_group_IT_number 4
_space_group_name_Hall 'P 2yb'
_space_group_name_H-M_alt 'P 1 21 1'
_symmetry_cell_setting monoclinic
_symmetry_space_group_name_Hall 'P 2yb'
_symmetry_space_group_name_H-M 'P 1 21 1'
_atom_sites_solution_hydrogens geom
_atom_sites_solution_primary direct
_atom_sites_solution_secondary difmap
_cell_angle_alpha 90.00
_cell_angle_beta 91.9860(10)
_cell_angle_gamma 90.00
_cell_formula_units_Z 4
_cell_length_a 15.4326(3)
_cell_length_b 5.20150(10)
_cell_length_c 16.2067(3)
_cell_measurement_temperature 296(2)
_cell_volume 1300.17(4)
_computing_cell_refinement 'Kappa CCD program'
_computing_data_collection 'Kappa CCD program'
_computing_data_reduction 'Kappa CCD program'
_computing_molecular_graphics 'Ortep-3 for Windows (Farrugia, 1997)'
_computing_publication_material 'WinGX publication routines (Farrugia, 1999)'
_computing_structure_refinement 'SHELXL-97 (Sheldrick, 1997)'
_computing_structure_solution 'SHELXS-97 (Sheldrick, 1990)'
_diffrn_ambient_temperature 296(2)
_diffrn_measured_fraction_theta_full 0.993
_diffrn_measured_fraction_theta_max 0.993
_diffrn_measurement_device_type 'Enraf Nonius Kappa CCD'
_diffrn_measurement_method 'phi- omega scans'
_diffrn_radiation_monochromator graphite
_diffrn_radiation_source 'fine-focus sealed tube'
_diffrn_radiation_type MoK\a
_diffrn_radiation_wavelength 0.71069
_diffrn_reflns_av_R_equivalents 0.0000
_diffrn_reflns_av_sigmaI/netI 0.0488
_diffrn_reflns_limit_h_max 21
_diffrn_reflns_limit_h_min 0
_diffrn_reflns_limit_k_max 7
_diffrn_reflns_limit_k_min 0
_diffrn_reflns_limit_l_max 22
_diffrn_reflns_limit_l_min -22
_diffrn_reflns_number 4164
_diffrn_reflns_theta_full 30.03
_diffrn_reflns_theta_max 30.03
_diffrn_reflns_theta_min 4.04
_exptl_absorpt_coefficient_mu 0.121
_exptl_absorpt_correction_type none
_exptl_crystal_colour yellow
_exptl_crystal_density_diffrn 1.422
_exptl_crystal_density_method 'not measured'
_exptl_crystal_description plate
_exptl_crystal_F_000 592
_exptl_crystal_size_max 0.15
_exptl_crystal_size_mid 0.15
_exptl_crystal_size_min 0.05
_refine_diff_density_max 0.408
_refine_diff_density_min -0.452
_refine_diff_density_rms 0.047
_refine_ls_abs_structure_details 'Flack H D (1983), Acta Cryst. A39, 876-881'
_refine_ls_abs_structure_Flack 0.2(12)
_refine_ls_extinction_coef 0.030(3)
_refine_ls_extinction_expression Fc^*^=kFc[1+0.001xFc^2^\l^3^/sin(2\q)]^-1/4^
_refine_ls_extinction_method SHELXL
_refine_ls_goodness_of_fit_ref 1.034
_refine_ls_hydrogen_treatment mixed
_refine_ls_matrix_type full
_refine_ls_number_parameters 386
_refine_ls_number_reflns 4164
_refine_ls_number_restraints 6
_refine_ls_restrained_S_all 1.120
_refine_ls_R_factor_all 0.0708
_refine_ls_R_factor_gt 0.0470
_refine_ls_shift/su_max 0.000
_refine_ls_shift/su_mean 0.000
_refine_ls_structure_factor_coef Fsqd
_refine_ls_weighting_details 'calc w=1/[\s^2^(Fo^2^)+(0.0452P)^2^+0.3499P] where P=(Fo^2^+2Fc^2^)/3'
_refine_ls_weighting_scheme calc
_refine_ls_wR_factor_gt 0.1024
_refine_ls_wR_factor_ref 0.1141
_reflns_number_gt 3164
_reflns_number_total 4164
_reflns_threshold_expression >2sigma(I)
_cod_data_source_file Lornithinium_aketoglutarate.cif
_cod_data_source_block L_ornithinium_a_ketoglutarate
_cod_depositor_comments
;
The following automatic conversions were performed:

data item '_symmetry_cell_setting' value 'Monoclinic' was changed to
'monoclinic' in accordance with the built-in table derived from the
CIF Core dictionary named 'cif_core.dic' version 2.4.5 last updated
on 2014-11-21.

Automatic conversion script
Id: cif_fix_values 6909 2019-04-08 15:41:33Z antanas 

2022-03-31
Z value and formula fixed to values more according to usual
chemical conventions.                 miguel
;
_cod_original_formula_sum 'C20 H36 N4 O14'
_cod_original_formula_weight 556.53
_cod_original_formula_units_Z 2
_cod_original_sg_symbol_Hall P2yb
_cod_original_sg_symbol_H-M P21
_cod_database_code 1552095

loop_
_symmetry_equiv_pos_as_xyz
'x, y, z'
'-x, y+1/2, -z'

loop_
_atom_site_label
_atom_site_type_symbol
_atom_site_fract_x
_atom_site_fract_y
_atom_site_fract_z
_atom_site_U_iso_or_equiv
_atom_site_adp_type
_atom_site_occupancy
_atom_site_symmetry_multiplicity
_atom_site_calc_flag
_atom_site_refinement_flags
_atom_site_disorder_assembly
_atom_site_disorder_group
N1 N 0.06722(16) -0.6487(5) 0.88438(15) 0.0298(5) Uani 1 1 d D . .
H11N H 0.011(2) -0.621(8) 0.9081(19) 0.045 Uiso 1 1 d . . .
H12N H 0.063(2) -0.756(5) 0.8431(15) 0.045 Uiso 1 1 d D . .
H13N H 0.106(2) -0.710(8) 0.924(2) 0.045 Uiso 1 1 d . . .
N2 N 0.38161(15) -0.4873(5) 0.77135(15) 0.0292(5) Uani 1 1 d D . .
H21N H 0.435(2) -0.566(8) 0.7613(19) 0.044 Uiso 1 1 d . . .
H22N H 0.393(2) -0.407(6) 0.8176(12) 0.044 Uiso 1 1 d D . .
H23N H 0.372(2) -0.390(8) 0.731(2) 0.044 Uiso 1 1 d . . .
N3 N 0.42831(16) 0.4553(5) 0.42846(15) 0.0307(5) Uani 1 1 d D . .
H31N H 0.490(2) 0.447(8) 0.4501(18) 0.046 Uiso 1 1 d . . .
H32N H 0.393(2) 0.360(8) 0.469(2) 0.046 Uiso 1 1 d . . .
H33N H 0.416(2) 0.619(2) 0.426(2) 0.046 Uiso 1 1 d D . .
N4 N 0.11662(16) 0.6037(5) 0.27650(16) 0.0304(5) Uani 1 1 d . . .
H41N H 0.060(2) 0.532(8) 0.2688(19) 0.046 Uiso 1 1 d . . .
H42N H 0.126(2) 0.712(8) 0.237(2) 0.046 Uiso 1 1 d . . .
H43N H 0.118(2) 0.704(8) 0.326(2) 0.046 Uiso 1 1 d . . .
O1 O 0.05102(13) -0.0688(4) 0.76407(13) 0.0360(5) Uani 1 1 d . . .
O2 O 0.01042(14) -0.4720(5) 0.73605(13) 0.0407(5) Uani 1 1 d . . .
O3 O 0.08257(14) -0.0125(7) 1.03678(14) 0.0606(8) Uani 1 1 d . . .
O4 O 0.16487(19) -0.1723(11) 1.1373(2) 0.1142(17) Uani 1 1 d . . .
O5 O 0.22743(14) 0.1478(6) 0.96585(14) 0.0562(8) Uani 1 1 d . . .
O6 O 0.38521(13) -0.2109(5) 0.92494(13) 0.0410(5) Uani 1 1 d . . .
O7 O 0.47231(14) 0.1273(5) 0.90993(14) 0.0419(5) Uani 1 1 d . . .
H7O H 0.484(3) 0.040(10) 0.862(2) 0.063 Uiso 1 1 d . . .
O8 O 0.48367(15) 0.7286(5) 0.30104(14) 0.0444(6) Uani 1 1 d . . .
O9 O 0.47851(15) 0.3934(5) 0.21464(13) 0.0465(6) Uani 1 1 d . . .
O10 O 0.40155(13) -0.0467(5) 0.51098(12) 0.0422(6) Uani 1 1 d . . .
O11 O 0.34981(15) -0.1869(6) 0.62976(14) 0.0578(7) Uani 1 1 d . . .
O12 O 0.26849(14) 0.3016(5) 0.51370(15) 0.0496(6) Uani 1 1 d . . .
O13 O 0.02194(14) 0.1667(5) 0.41672(15) 0.0449(6) Uani 1 1 d . . .
H13O H 0.017(3) 0.107(10) 0.364(3) 0.067 Uiso 1 1 d . . .
O14 O 0.12940(16) -0.1168(6) 0.42376(13) 0.0537(7) Uani 1 1 d . . .
C1 C 0.04872(17) -0.3059(6) 0.77950(17) 0.0275(6) Uani 1 1 d . . .
C2 C 0.09974(16) -0.3939(6) 0.85645(16) 0.0262(5) Uani 1 1 d . . .
H2 H 0.0901 -0.2687 0.9004 0.031 Uiso 1 1 calc R . .
C3 C 0.19730(16) -0.3997(6) 0.84071(16) 0.0280(6) Uani 1 1 d . . .
H3A H 0.2164 -0.2266 0.8285 0.034 Uiso 1 1 calc R . .
H3B H 0.2282 -0.4553 0.8907 0.034 Uiso 1 1 calc R . .
C4 C 0.22137(17) -0.5769(6) 0.76992(17) 0.0323(6) Uani 1 1 d . . .
H4A H 0.1808 -0.7194 0.7674 0.039 Uiso 1 1 calc R . .
H4B H 0.2147 -0.4826 0.7185 0.039 Uiso 1 1 calc R . .
C5 C 0.31250(17) -0.6838(6) 0.77670(19) 0.0328(6) Uani 1 1 d . . .
H5A H 0.3198 -0.7736 0.8289 0.039 Uiso 1 1 calc R . .
H5B H 0.3195 -0.8087 0.7330 0.039 Uiso 1 1 calc R . .
C6 C 0.15475(19) -0.0552(8) 1.07141(19) 0.0445(8) Uani 1 1 d D . .
C7 C 0.23280(17) 0.0318(7) 1.03149(17) 0.0359(7) Uani 1 1 d D . .
C8 C 0.32020(18) -0.0171(8) 1.07266(17) 0.0416(8) Uani 1 1 d . . .
H8A H 0.3300 -0.2013 1.0744 0.050 Uiso 1 1 calc R . .
H8B H 0.3189 0.0431 1.1292 0.050 Uiso 1 1 calc R . .
C9 C 0.39597(18) 0.1083(8) 1.03185(18) 0.0379(7) Uani 1 1 d . . .
H9A H 0.3833 0.2894 1.0238 0.045 Uiso 1 1 calc R . .
H9B H 0.4468 0.0956 1.0686 0.045 Uiso 1 1 calc R . .
C10 C 0.41652(17) -0.0083(6) 0.95027(17) 0.0305(6) Uani 1 1 d . . .
C11 C 0.46683(17) 0.5035(6) 0.28251(17) 0.0303(6) Uani 1 1 d . . .
C12 C 0.42496(16) 0.3296(6) 0.34566(15) 0.0268(6) Uani 1 1 d . . .
H12 H 0.4590 0.1707 0.3498 0.032 Uiso 1 1 calc R . .
C13 C 0.33186(17) 0.2574(6) 0.31928(17) 0.0302(6) Uani 1 1 d . . .
H13A H 0.3331 0.1601 0.2683 0.036 Uiso 1 1 calc R . .
H13B H 0.3085 0.1460 0.3611 0.036 Uiso 1 1 calc R . .
C14 C 0.27100(17) 0.4858(6) 0.30629(18) 0.0329(6) Uani 1 1 d . . .
H14A H 0.2696 0.5866 0.3566 0.040 Uiso 1 1 calc R . .
H14B H 0.2920 0.5951 0.2628 0.040 Uiso 1 1 calc R . .
C15 C 0.18087(18) 0.3923(7) 0.2831(2) 0.0378(7) Uani 1 1 d . . .
H15A H 0.1822 0.3030 0.2306 0.045 Uiso 1 1 calc R . .
H15B H 0.1627 0.2702 0.3243 0.045 Uiso 1 1 calc R . .
C16 C 0.34396(16) -0.0566(6) 0.56487(17) 0.0344(7) Uani 1 1 d D . .
C17 C 0.26528(16) 0.0934(6) 0.55040(16) 0.0292(6) Uani 1 1 d D . .
C18 C 0.17998(17) 0.0026(7) 0.58284(16) 0.0329(6) Uani 1 1 d . . .
H18A H 0.1801 0.0320 0.6419 0.040 Uiso 1 1 calc R . .
H18B H 0.1748 -0.1811 0.5737 0.040 Uiso 1 1 calc R . .
C19 C 0.10192(18) 0.1348(7) 0.54309(17) 0.0348(7) Uani 1 1 d . . .
H19A H 0.0512 0.0981 0.5748 0.042 Uiso 1 1 calc R . .
H19B H 0.1111 0.3193 0.5438 0.042 Uiso 1 1 calc R . .
C20 C 0.08604(18) 0.0470(6) 0.45578(18) 0.0338(7) Uani 1 1 d . . .

loop_
_atom_site_aniso_label
_atom_site_aniso_U_11
_atom_site_aniso_U_22
_atom_site_aniso_U_33
_atom_site_aniso_U_23
_atom_site_aniso_U_13
_atom_site_aniso_U_12
N1 0.0223(11) 0.0351(14) 0.0318(12) 0.0023(11) -0.0009(10) -0.0005(10)
N2 0.0236(11) 0.0330(13) 0.0310(12) 0.0016(11) 0.0005(9) -0.0001(11)
N3 0.0251(12) 0.0359(14) 0.0310(12) -0.0001(11) 0.0016(9) -0.0057(11)
N4 0.0234(11) 0.0337(13) 0.0340(13) 0.0017(12) -0.0015(9) -0.0020(11)
O1 0.0344(11) 0.0258(11) 0.0472(12) 0.0021(10) -0.0077(9) 0.0026(9)
O2 0.0446(12) 0.0328(11) 0.0433(11) 0.0015(10) -0.0198(9) -0.0039(10)
O3 0.0308(12) 0.097(2) 0.0548(14) 0.0095(16) 0.0083(10) -0.0059(15)
O4 0.0599(18) 0.194(5) 0.090(2) 0.092(3) 0.0196(16) 0.002(3)
O5 0.0342(12) 0.081(2) 0.0534(14) 0.0343(15) 0.0022(10) 0.0055(13)
O6 0.0363(11) 0.0468(14) 0.0399(11) -0.0111(11) 0.0032(9) -0.0088(11)
O7 0.0383(12) 0.0447(14) 0.0435(12) -0.0085(12) 0.0107(9) -0.0066(11)
O8 0.0490(14) 0.0321(13) 0.0532(14) 0.0007(11) 0.0195(10) -0.0081(11)
O9 0.0554(14) 0.0486(15) 0.0368(11) -0.0013(11) 0.0190(10) 0.0018(12)
O10 0.0282(10) 0.0555(15) 0.0431(11) 0.0024(12) 0.0018(8) 0.0070(10)
O11 0.0530(14) 0.0695(18) 0.0504(13) 0.0281(14) -0.0056(11) 0.0076(14)
O12 0.0346(12) 0.0446(14) 0.0701(15) 0.0184(14) 0.0111(10) 0.0046(11)
O13 0.0364(12) 0.0489(15) 0.0487(13) -0.0036(12) -0.0103(10) 0.0106(11)
O14 0.0555(14) 0.0621(18) 0.0425(12) -0.0172(13) -0.0142(10) 0.0252(13)
C1 0.0194(12) 0.0275(14) 0.0353(15) -0.0023(12) -0.0012(10) 0.0038(11)
C2 0.0215(12) 0.0269(13) 0.0300(13) -0.0033(12) -0.0009(10) 0.0012(11)
C3 0.0214(12) 0.0278(14) 0.0345(14) 0.0001(12) -0.0035(10) -0.0015(11)
C4 0.0238(13) 0.0365(16) 0.0364(14) -0.0024(14) -0.0008(10) -0.0020(12)
C5 0.0268(14) 0.0291(14) 0.0427(15) -0.0019(13) 0.0050(11) 0.0019(12)
C6 0.0389(18) 0.058(2) 0.0371(16) 0.0037(17) 0.0064(13) -0.0017(16)
C7 0.0311(15) 0.0457(18) 0.0309(14) 0.0036(14) 0.0032(11) 0.0050(14)
C8 0.0327(15) 0.064(2) 0.0281(14) 0.0000(16) -0.0015(11) 0.0070(16)
C9 0.0270(14) 0.0501(19) 0.0363(15) -0.0105(15) -0.0018(11) 0.0002(14)
C10 0.0203(12) 0.0365(16) 0.0344(14) -0.0036(13) -0.0030(10) 0.0036(12)
C11 0.0204(12) 0.0342(16) 0.0367(15) 0.0033(13) 0.0081(10) 0.0027(12)
C12 0.0234(12) 0.0276(14) 0.0295(13) -0.0008(12) 0.0029(10) 0.0014(11)
C13 0.0284(14) 0.0293(15) 0.0329(14) -0.0008(12) -0.0002(11) -0.0043(12)
C14 0.0262(13) 0.0308(15) 0.0416(15) 0.0024(14) -0.0016(11) -0.0031(12)
C15 0.0255(14) 0.0346(16) 0.0529(17) 0.0002(15) -0.0019(12) -0.0031(12)
C16 0.0291(14) 0.0399(17) 0.0337(14) -0.0003(14) -0.0058(11) 0.0003(13)
C17 0.0304(14) 0.0335(15) 0.0238(12) -0.0019(12) 0.0019(10) -0.0042(12)
C18 0.0298(14) 0.0425(17) 0.0264(13) 0.0010(13) 0.0008(10) -0.0044(14)
C19 0.0265(14) 0.0415(17) 0.0368(15) -0.0062(14) 0.0047(11) 0.0003(13)
C20 0.0257(14) 0.0353(17) 0.0403(15) -0.0006(14) -0.0006(11) -0.0018(12)

loop_
_atom_type_symbol
_atom_type_description
_atom_type_scat_dispersion_real
_atom_type_scat_dispersion_imag
_atom_type_scat_source
C C 0.0033 0.0016 'International Tables Vol C Tables 4.2.6.8 and 6.1.1.4'
H H 0.0000 0.0000 'International Tables Vol C Tables 4.2.6.8 and 6.1.1.4'
N N 0.0061 0.0033 'International Tables Vol C Tables 4.2.6.8 and 6.1.1.4'
O O 0.0106 0.0060 'International Tables Vol C Tables 4.2.6.8 and 6.1.1.4'

loop_
_geom_angle_atom_site_label_1
_geom_angle_atom_site_label_2
_geom_angle_atom_site_label_3
_geom_angle
_geom_angle_site_symmetry_1
_geom_angle_site_symmetry_3
C2 N1 H11N 108(2) . .
C2 N1 H12N 111(2) . .
H11N N1 H12N 111(3) . .
C2 N1 H13N 107(2) . .
H11N N1 H13N 110(3) . .
H12N N1 H13N 110(3) . .
C5 N2 H21N 110(2) . .
C5 N2 H22N 114(2) . .
H21N N2 H22N 102(3) . .
C5 N2 H23N 111(3) . .
H21N N2 H23N 105(3) . .
H22N N2 H23N 114(4) . .
C12 N3 H31N 107.4(19) . .
C12 N3 H32N 111(2) . .
H31N N3 H32N 106(3) . .
C12 N3 H33N 112(2) . .
H31N N3 H33N 105(3) . .
H32N N3 H33N 113(3) . .
C15 N4 H41N 109(2) . .
C15 N4 H42N 114(2) . .
H41N N4 H42N 110(3) . .
C15 N4 H43N 110(2) . .
H41N N4 H43N 109(3) . .
H42N N4 H43N 106(3) . .
C10 O7 H7O 108(3) . .
C20 O13 H13O 109(3) . .
O2 C1 O1 125.5(3) . .
O2 C1 C2 118.4(3) . .
O1 C1 C2 116.1(3) . .
N1 C2 C1 110.2(2) . .
N1 C2 C3 112.0(2) . .
C1 C2 C3 110.6(2) . .
N1 C2 H2 108.0 . .
C1 C2 H2 108.0 . .
C3 C2 H2 108.0 . .
C4 C3 C2 113.7(2) . .
C4 C3 H3A 108.8 . .
C2 C3 H3A 108.8 . .
C4 C3 H3B 108.8 . .
C2 C3 H3B 108.8 . .
H3A C3 H3B 107.7 . .
C5 C4 C3 114.6(2) . .
C5 C4 H4A 108.6 . .
C3 C4 H4A 108.6 . .
C5 C4 H4B 108.6 . .
C3 C4 H4B 108.6 . .
H4A C4 H4B 107.6 . .
N2 C5 C4 114.3(3) . .
N2 C5 H5A 108.7 . .
C4 C5 H5A 108.7 . .
N2 C5 H5B 108.7 . .
C4 C5 H5B 108.7 . .
H5A C5 H5B 107.6 . .
O4 C6 O3 124.1(3) . .
O4 C6 C7 117.1(3) . .
O3 C6 C7 118.8(3) . .
O5 C7 C6 120.4(3) . .
O5 C7 C8 120.1(2) . .
C6 C7 C8 119.5(3) . .
C7 C8 C9 115.3(3) . .
C7 C8 H8A 108.4 . .
C9 C8 H8A 108.4 . .
C7 C8 H8B 108.4 . .
C9 C8 H8B 108.4 . .
H8A C8 H8B 107.5 . .
C10 C9 C8 113.7(3) . .
C10 C9 H9A 108.8 . .
C8 C9 H9A 108.8 . .
C10 C9 H9B 108.8 . .
C8 C9 H9B 108.8 . .
H9A C9 H9B 107.7 . .
O6 C10 O7 123.8(3) . .
O6 C10 C9 123.5(3) . .
O7 C10 C9 112.7(3) . .
O8 C11 O9 127.5(3) . .
O8 C11 C12 119.3(3) . .
O9 C11 C12 113.2(3) . .
N3 C12 C11 109.9(2) . .
N3 C12 C13 111.2(2) . .
C11 C12 C13 111.9(2) . .
N3 C12 H12 107.9 . .
C11 C12 H12 107.9 . .
C13 C12 H12 107.9 . .
C14 C13 C12 114.5(2) . .
C14 C13 H13A 108.6 . .
C12 C13 H13A 108.6 . .
C14 C13 H13B 108.6 . .
C12 C13 H13B 108.6 . .
H13A C13 H13B 107.6 . .
C15 C14 C13 109.9(3) . .
C15 C14 H14A 109.7 . .
C13 C14 H14A 109.7 . .
C15 C14 H14B 109.7 . .
C13 C14 H14B 109.7 . .
H14A C14 H14B 108.2 . .
N4 C15 C14 112.8(3) . .
N4 C15 H15A 109.0 . .
C14 C15 H15A 109.0 . .
N4 C15 H15B 109.0 . .
C14 C15 H15B 109.0 . .
H15A C15 H15B 107.8 . .
O11 C16 O10 124.6(3) . .
O11 C16 C17 117.5(3) . .
O10 C16 C17 117.9(3) . .
O12 C17 C16 120.0(3) . .
O12 C17 C18 119.4(2) . .
C16 C17 C18 120.6(3) . .
C17 C18 C19 113.6(2) . .
C17 C18 H18A 108.8 . .
C19 C18 H18A 108.8 . .
C17 C18 H18B 108.8 . .
C19 C18 H18B 108.8 . .
H18A C18 H18B 107.7 . .
C20 C19 C18 111.4(3) . .
C20 C19 H19A 109.3 . .
C18 C19 H19A 109.3 . .
C20 C19 H19B 109.3 . .
C18 C19 H19B 109.3 . .
H19A C19 H19B 108.0 . .
O14 C20 O13 123.0(3) . .
O14 C20 C19 123.0(3) . .
O13 C20 C19 114.0(3) . .

loop_
_geom_bond_atom_site_label_1
_geom_bond_atom_site_label_2
_geom_bond_distance
_geom_bond_site_symmetry_2
N1 C2 1.493(4) .
N1 H11N 0.96(3) .
N1 H12N 0.873(6) .
N1 H13N 0.92(4) .
N2 C5 1.482(4) .
N2 H21N 0.93(4) .
N2 H22N 0.872(6) .
N2 H23N 0.84(4) .
N3 C12 1.492(4) .
N3 H31N 1.00(3) .
N3 H32N 0.99(4) .
N3 H33N 0.872(6) .
N4 C15 1.482(4) .
N4 H41N 0.95(4) .
N4 H42N 0.87(4) .
N4 H43N 0.96(4) .
O1 C1 1.260(4) .
O2 C1 1.250(3) .
O3 C6 1.250(4) .
O4 C6 1.234(4) .
O5 C7 1.223(3) .
O6 C10 1.224(4) .
O7 C10 1.306(4) .
O7 H7O 0.92(4) .
O8 C11 1.234(4) .
O9 C11 1.258(4) .
O10 C16 1.269(3) .
O11 C16 1.252(4) .
O12 C17 1.237(4) .
O13 C20 1.313(4) .
O13 H13O 0.91(4) .
O14 C20 1.211(4) .
C1 C2 1.522(4) .
C2 C3 1.536(4) .
C2 H2 0.9800 .
C3 C4 1.528(4) .
C3 H3A 0.9700 .
C3 H3B 0.9700 .
C4 C5 1.513(4) .
C4 H4A 0.9700 .
C4 H4B 0.9700 .
C5 H5A 0.9700 .
C5 H5B 0.9700 .
C6 C7 1.459(3) .
C7 C8 1.506(4) .
C8 C9 1.511(4) .
C8 H8A 0.9700 .
C8 H8B 0.9700 .
C9 C10 1.499(4) .
C9 H9A 0.9700 .
C9 H9B 0.9700 .
C11 C12 1.526(4) .
C12 C13 1.531(4) .
C12 H12 0.9800 .
C13 C14 1.525(4) .
C13 H13A 0.9700 .
C13 H13B 0.9700 .
C14 C15 1.509(4) .
C14 H14A 0.9700 .
C14 H14B 0.9700 .
C15 H15A 0.9700 .
C15 H15B 0.9700 .
C16 C17 1.456(3) .
C17 C18 1.510(4) .
C18 C19 1.512(4) .
C18 H18A 0.9700 .
C18 H18B 0.9700 .
C19 C20 1.499(4) .
C19 H19A 0.9700 .
C19 H19B 0.9700 .

loop_
_geom_hbond_atom_site_label_D
_geom_hbond_atom_site_label_H
_geom_hbond_atom_site_label_A
_geom_hbond_distance_DH
_geom_hbond_distance_HA
_geom_hbond_distance_DA
_geom_hbond_angle_DHA
_geom_hbond_site_symmetry_A
N2 H22N O6 0.872(6) 2.024(11) 2.874(3) 165(3) .
N2 H23N O11 0.84(4) 1.97(4) 2.806(3) 175(4) .
N3 H32N O12 0.99(4) 2.10(4) 2.978(3) 146(3) .
N3 H32N O10 0.99(4) 2.23(4) 2.969(4) 131(3) .
N1 H12N O1 0.873(6) 2.074(10) 2.933(3) 168(3) 1_545
N1 H13N O5 0.92(4) 2.10(4) 2.958(3) 154(3) 1_545
N1 H13N O3 0.92(4) 2.45(4) 3.114(4) 129(3) 1_545
N3 H33N O10 0.872(6) 2.24(2) 2.951(4) 139(3) 1_565
N4 H43N O14 0.96(4) 1.84(4) 2.795(3) 176(3) 1_565
N4 H42N O4 0.87(4) 1.84(4) 2.668(4) 158(4) 1_564
N4 H41N O1 0.95(4) 1.86(4) 2.795(3) 169(3) 2_556
O13 H13O O2 0.91(4) 1.71(4) 2.610(3) 169(4) 2_556
N3 H31N O10 1.00(3) 1.77(3) 2.771(3) 176(4) 2_656
O7 H7O O9 0.92(4) 1.59(4) 2.498(3) 170(4) 2_646
N1 H11N O3 0.96(3) 1.82(4) 2.772(3) 168(3) 2_547
N2 H21N O8 0.93(4) 1.96(4) 2.838(3) 156(3) 2_636

loop_
_geom_torsion_atom_site_label_1
_geom_torsion_atom_site_label_2
_geom_torsion_atom_site_label_3
_geom_torsion_atom_site_label_4
_geom_torsion
_geom_torsion_site_symmetry_1
_geom_torsion_site_symmetry_2
_geom_torsion_site_symmetry_3
_geom_torsion_site_symmetry_4
O2 C1 C2 N1 -22.3(3) . . . .
O1 C1 C2 N1 159.6(2) . . . .
O2 C1 C2 C3 102.1(3) . . . .
O1 C1 C2 C3 -76.0(3) . . . .
N1 C2 C3 C4 64.5(3) . . . .
C1 C2 C3 C4 -58.9(3) . . . .
C2 C3 C4 C5 -153.0(3) . . . .
C3 C4 C5 N2 -65.0(3) . . . .
O4 C6 C7 O5 179.6(5) . . . .
O3 C6 C7 O5 1.0(6) . . . .
O4 C6 C7 C8 -1.7(6) . . . .
O3 C6 C7 C8 179.7(4) . . . .
O5 C7 C8 C9 5.9(5) . . . .
C6 C7 C8 C9 -172.8(3) . . . .
C7 C8 C9 C10 -70.2(4) . . . .
C8 C9 C10 O6 -11.4(4) . . . .
C8 C9 C10 O7 169.5(3) . . . .
O8 C11 C12 N3 -11.9(4) . . . .
O9 C11 C12 N3 169.5(2) . . . .
O8 C11 C12 C13 112.2(3) . . . .
O9 C11 C12 C13 -66.4(3) . . . .
N3 C12 C13 C14 64.5(3) . . . .
C11 C12 C13 C14 -58.9(3) . . . .
C12 C13 C14 C15 -178.3(2) . . . .
C13 C14 C15 N4 175.1(3) . . . .
O11 C16 C17 O12 147.0(3) . . . .
O10 C16 C17 O12 -33.2(4) . . . .
O11 C16 C17 C18 -30.5(4) . . . .
O10 C16 C17 C18 149.3(3) . . . .
O12 C17 C18 C19 18.9(4) . . . .
C16 C17 C18 C19 -163.6(3) . . . .
C17 C18 C19 C20 72.0(3) . . . .
C18 C19 C20 O14 2.6(4) . . . .
C18 C19 C20 O13 -176.3(3) . . . .
